data_2201299
loop_
_publ_author_name
'Nockemann, Peter'
'Meyer, Gerd'

_publ_section_title
;
 Bis(tetraethylammonium) decachloro- tetramercurate(II),
 (Et~4~N)~2~[Hg~4~Cl~10~]
;
_journal_issue 10
_journal_name_full 'Acta Crystallographica Section E'
_journal_page_first m534
_journal_page_last m536
_journal_paper_doi 10.1107/S1600536802016094
_journal_volume 58
_journal_year 2002
_chemical_formula_iupac '(C8 H20 N)2 [Hg4 Cl10]'
_chemical_formula_moiety '2 C8 H20 N 1+ , Hg4 Cl10 2-'
_chemical_formula_sum 'C16 H40 Cl10 Hg4 N2'
_chemical_formula_weight 1417.36
_chemical_name_systematic
;
 ?
;
_space_group_IT_number 2
_symmetry_cell_setting triclinic
_symmetry_space_group_name_Hall '-P 1'
_symmetry_space_group_name_H-M 'P -1'
_atom_sites_solution_hydrogens geom
_atom_sites_solution_primary direct
_atom_sites_solution_secondary difmap
_audit_creation_method SHELXL-97
_cell_angle_alpha 105.537(14)
_cell_angle_beta 96.467(15)
_cell_angle_gamma 109.182(14)
_cell_formula_units_Z 1
_cell_length_a 8.3409(15)
_cell_length_b 10.5043(18)
_cell_length_c 11.039(2)
_cell_measurement_reflns_used 12624
_cell_measurement_temperature 293(2)
_cell_measurement_theta_max 27.00
_cell_measurement_theta_min 2.65
_cell_volume 858.4(3)
_computing_cell_refinement 'X-STEP32 1.06f (STOE & Cie, 2000)'
_computing_data_collection 'X-AREA (STOE & Cie, 2001)'
_computing_data_reduction 'X-RED 1.22 (STOE & Cie, 2001)'
_computing_molecular_graphics 'DIAMOND (Brandenburg, 1999)'
_computing_publication_material SHELXL97
_computing_structure_refinement 'SHELXL-97 (Sheldrick, 1997)'
_computing_structure_solution 'SHELXS97 (Sheldrick, 1997)'
_diffrn_ambient_temperature 293(2)
_diffrn_measured_fraction_theta_full 0.999
_diffrn_measured_fraction_theta_max 0.999
_diffrn_measurement_device_type
;
STOE Imaging Plate Diffraction System, IPDS-I
;
_diffrn_measurement_method '\f scans'
_diffrn_radiation_monochromator graphite
_diffrn_radiation_source 'fine-focus sealed tube'
_diffrn_radiation_type MoK\a
_diffrn_radiation_wavelength 0.71073
_diffrn_reflns_av_R_equivalents 0.0836
_diffrn_reflns_av_sigmaI/netI 0.0816
_diffrn_reflns_limit_h_max 10
_diffrn_reflns_limit_h_min -10
_diffrn_reflns_limit_k_max 12
_diffrn_reflns_limit_k_min -13
_diffrn_reflns_limit_l_max 14
_diffrn_reflns_limit_l_min -14
_diffrn_reflns_number 12624
_diffrn_reflns_theta_full 27.00
_diffrn_reflns_theta_max 27.00
_diffrn_reflns_theta_min 2.65
_diffrn_standards_decay_% none
_diffrn_standards_interval_time 0
_diffrn_standards_number 0
_exptl_absorpt_coefficient_mu 18.618
_exptl_absorpt_correction_T_max 0.155
_exptl_absorpt_correction_T_min 0.047
_exptl_absorpt_correction_type numerical
_exptl_absorpt_process_details '(X-SHAPE; STOE & Cie, 1998)'
_exptl_crystal_colour colourless
_exptl_crystal_density_diffrn 2.742
_exptl_crystal_density_method none
_exptl_crystal_description Prism
_exptl_crystal_F_000 640
_exptl_crystal_size_max 0.2
_exptl_crystal_size_mid 0.15
_exptl_crystal_size_min 0.1
_refine_diff_density_max 1.360
_refine_diff_density_min -1.607
_refine_ls_extinction_coef 0.0148(5)
_refine_ls_extinction_expression Fc^*^=kFc[1+0.001xFc^2^\l^3^/sin(2\q)]^-1/4^
_refine_ls_extinction_method SHELXL
_refine_ls_goodness_of_fit_ref 0.822
_refine_ls_hydrogen_treatment constr
_refine_ls_matrix_type full
_refine_ls_number_parameters 147
_refine_ls_number_reflns 3750
_refine_ls_number_restraints 0
_refine_ls_restrained_S_all 0.822
_refine_ls_R_factor_all 0.0706
_refine_ls_R_factor_gt 0.0367
_refine_ls_shift/su_max 0.000
_refine_ls_shift/su_mean 0.000
_refine_ls_structure_factor_coef Fsqd
_refine_ls_weighting_details 'calc w = 1/[\s^2^(Fo^2^)+(0.0358P)^2^] where P = (Fo^2^+2Fc^2^)/3'
_refine_ls_weighting_scheme calc
_refine_ls_wR_factor_gt 0.0723
_refine_ls_wR_factor_ref 0.0804
_reflns_number_gt 2408
_reflns_number_total 3750
_reflns_threshold_expression I>2\s(I)
_cod_data_source_file bt6188.cif
_cod_data_source_block I
_cod_depositor_comments
;
The following automatic conversions were performed:
'_geom_bond_publ_flag' value 'Y' changed to 'y' according to
'/home/saulius/struct/CIF-dictionaries/cif_core.dic' dictionary named
'cif_core.dic' version 2.4.1 from 2010-06-29 (15 times).

Automatic conversion script
Id: cif_fix_enum 1527 2010-12-29 10:47:43Z saulius 

The following automatic conversions were performed:

'_geom_bond_publ_flag' value 'Y' changed to 'y' according to
/home/saulius/struct/CIF-dictionaries/cif_core.dic dictionary named
'cif_core.dic' version 2.4.1 from 2010-06-29 (15
times).

'_geom_angle_publ_flag' value 'Y' changed to 'y' according
to /home/saulius/struct/CIF-dictionaries/cif_core.dic dictionary
named 'cif_core.dic' version 2.4.1 from 2010-06-29 (19 times).

Automatic conversion script
Id: cif_fix_values 1715 2011-07-08 13:25:40Z adriana 
;
_cod_original_sg_symbol_H-M P-1
_cod_database_code 2201299
_cod_database_fobs_code 2201299

loop_
_symmetry_equiv_pos_as_xyz
'x, y, z'
'-x, -y, -z'

loop_
_atom_site_label
_atom_site_fract_x
_atom_site_fract_y
_atom_site_fract_z
_atom_site_U_iso_or_equiv
_atom_site_adp_type
_atom_site_calc_flag
_atom_site_refinement_flags
_atom_site_occupancy
_atom_site_disorder_assembly
_atom_site_disorder_group
_atom_site_type_symbol
Hg1 0.74186(5) -0.00676(4) -0.01655(4) 0.04859(16) Uani d . 1 . . Hg
Hg2 1.03983(6) 0.05220(5) 0.34614(4) 0.05201(16) Uani d . 1 . . Hg
Cl1 0.9344(3) -0.1762(3) 0.3865(2) 0.0437(5) Uani d . 1 . . Cl
Cl2 0.9854(3) 0.1513(3) -0.0548(2) 0.0437(5) Uani d . 1 . . Cl
Cl3 1.3272(3) 0.1773(3) 0.3209(3) 0.0523(6) Uani d . 1 . . Cl
Cl4 0.4890(3) -0.1833(3) -0.0142(3) 0.0492(6) Uani d . 1 . . Cl
Cl5 0.8282(3) 0.1405(3) 0.2629(2) 0.0491(6) Uani d . 1 . . Cl
N1 0.2903(8) 0.6007(7) 0.2957(6) 0.0276(14) Uani d . 1 . . N
C1 0.1435(11) 0.4727(10) 0.2004(9) 0.042(2) Uani d . 1 . . C
H1B 0.1755 0.4537 0.1175 0.050 Uiso calc R 1 . . H
H1A 0.1319 0.3907 0.2284 0.050 Uiso calc R 1 . . H
C2 0.2540(13) 0.6324(11) 0.4296(8) 0.040(2) Uani d . 1 . . C
H2B 0.1541 0.6603 0.4280 0.048 Uiso calc R 1 . . H
H2A 0.3530 0.7131 0.4878 0.048 Uiso calc R 1 . . H
C3 0.3125(12) 0.7317(10) 0.2541(9) 0.041(2) Uani d . 1 . . C
H3B 0.3205 0.7083 0.1644 0.049 Uiso calc R 1 . . H
H3A 0.2093 0.7544 0.2600 0.049 Uiso calc R 1 . . H
C4 0.4552(12) 0.5683(11) 0.3000(9) 0.042(2) Uani d . 1 . . C
H4B 0.4341 0.4817 0.3221 0.051 Uiso calc R 1 . . H
H4A 0.5465 0.6450 0.3685 0.051 Uiso calc R 1 . . H
C5 0.4695(15) 0.8619(11) 0.3320(12) 0.060(3) Uani d . 1 . . C
H5C 0.4737 0.9394 0.3003 0.072 Uiso calc R 1 . . H
H5B 0.5729 0.8419 0.3245 0.072 Uiso calc R 1 . . H
H5A 0.4619 0.8876 0.4208 0.072 Uiso calc R 1 . . H
C6 0.2189(15) 0.5090(13) 0.4838(11) 0.060(3) Uani d . 1 . . C
H6C 0.1973 0.5380 0.5685 0.072 Uiso calc R 1 . . H
H6B 0.3183 0.4821 0.4884 0.072 Uiso calc R 1 . . H
H6A 0.1190 0.4292 0.4285 0.072 Uiso calc R 1 . . H
C7 0.5201(15) 0.5501(14) 0.1768(11) 0.059(3) Uani d . 1 . . C
H7C 0.6241 0.5303 0.1884 0.071 Uiso calc R 1 . . H
H7B 0.5448 0.6361 0.1550 0.071 Uiso calc R 1 . . H
H7A 0.4325 0.4724 0.1086 0.071 Uiso calc R 1 . . H
C8 -0.0311(12) 0.4860(12) 0.1821(10) 0.051(3) Uani d . 1 . . C
H8C -0.1153 0.3999 0.1202 0.061 Uiso calc R 1 . . H
H8B -0.0229 0.5649 0.1516 0.061 Uiso calc R 1 . . H
H8A -0.0666 0.5018 0.2628 0.061 Uiso calc R 1 . . H

loop_
_atom_site_aniso_label
_atom_site_aniso_U_11
_atom_site_aniso_U_22
_atom_site_aniso_U_33
_atom_site_aniso_U_12
_atom_site_aniso_U_13
_atom_site_aniso_U_23
Hg1 0.0391(2) 0.0454(3) 0.0648(3) 0.01096(18) 0.01501(19) 0.0281(2)
Hg2 0.0553(3) 0.0534(3) 0.0475(3) 0.0140(2) 0.0129(2) 0.0239(2)
Cl1 0.0603(14) 0.0346(12) 0.0363(11) 0.0169(11) 0.0156(10) 0.0106(10)
Cl2 0.0443(12) 0.0390(13) 0.0431(12) 0.0079(10) 0.0151(9) 0.0135(10)
Cl3 0.0424(13) 0.0575(17) 0.0493(14) 0.0106(12) 0.0123(10) 0.0146(12)
Cl4 0.0430(12) 0.0440(14) 0.0619(15) 0.0096(11) 0.0172(11) 0.0253(12)
Cl5 0.0509(13) 0.0515(15) 0.0431(12) 0.0183(11) 0.0015(10) 0.0171(11)
N1 0.030(3) 0.025(4) 0.026(3) 0.011(3) 0.005(3) 0.006(3)
C1 0.038(5) 0.033(5) 0.044(5) 0.005(4) -0.002(4) 0.011(4)
C2 0.051(5) 0.049(6) 0.024(4) 0.022(4) 0.008(4) 0.012(4)
C3 0.047(5) 0.039(5) 0.047(5) 0.020(4) 0.012(4) 0.023(4)
C4 0.037(5) 0.048(6) 0.044(5) 0.021(4) 0.005(4) 0.012(5)
C5 0.061(7) 0.034(6) 0.077(8) 0.007(5) 0.011(6) 0.021(6)
C6 0.068(7) 0.073(9) 0.059(7) 0.029(6) 0.026(6) 0.045(7)
C7 0.054(6) 0.065(8) 0.060(7) 0.031(6) 0.024(5) 0.007(6)
C8 0.034(5) 0.053(7) 0.052(6) 0.004(5) -0.001(4) 0.018(5)

loop_
_atom_type_symbol
_atom_type_description
_atom_type_scat_dispersion_real
_atom_type_scat_dispersion_imag
_atom_type_scat_source
C C 0.0033 0.0016 'International Tables Vol C Tables 4.2.6.8 and 6.1.1.4'
H H 0.0000 0.0000 'International Tables Vol C Tables 4.2.6.8 and 6.1.1.4'
Cl Cl 0.1484 0.1585 'International Tables Vol C Tables 4.2.6.8 and 6.1.1.4'
Hg Hg -2.3894 9.2266 'International Tables Vol C Tables 4.2.6.8 and 6.1.1.4'
N N 0.0061 0.0033 'International Tables Vol C Tables 4.2.6.8 and 6.1.1.4'

loop_
_geom_angle_atom_site_label_1
_geom_angle_atom_site_label_2
_geom_angle_atom_site_label_3
_geom_angle_site_symmetry_3
_geom_angle
_geom_angle_publ_flag
Cl4 Hg1 Cl2 . 170.64(9) y
Cl4 Hg1 Cl5 . 94.59(9) y
Cl2 Hg1 Cl5 . 94.76(8) y
Cl3 Hg2 Cl5 . 111.24(9) y
Cl3 Hg2 Cl1 . 127.49(10) ?
Cl5 Hg2 Cl1 . 119.03(9) ?
Cl3 Hg2 Cl1 2_756 102.17(9) y
Cl5 Hg2 Cl1 2_756 98.23(8) y
Cl1 Hg2 Cl1 2_756 85.30(8) y
Hg2 Cl1 Hg2 2_756 94.70(8) y
Hg2 Cl5 Hg1 . 103.59(10) y
C2 N1 C4 . 108.7(6) y
C2 N1 C1 . 111.5(7) y
C4 N1 C1 . 108.1(7) y
C2 N1 C3 . 107.9(7) y
C4 N1 C3 . 110.8(7) y
C1 N1 C3 . 109.7(6) y
C8 C1 N1 . 115.7(8) y
C8 C1 H1B . 108.4 ?
N1 C1 H1B . 108.4 ?
C8 C1 H1A . 108.4 ?
N1 C1 H1A . 108.4 ?
H1B C1 H1A . 107.4 ?
N1 C2 C6 . 114.9(8) y
N1 C2 H2B . 108.5 ?
C6 C2 H2B . 108.5 ?
N1 C2 H2A . 108.5 ?
C6 C2 H2A . 108.5 ?
H2B C2 H2A . 107.5 ?
C5 C3 N1 . 114.6(8) y
C5 C3 H3B . 108.6 ?
N1 C3 H3B . 108.6 ?
C5 C3 H3A . 108.6 ?
N1 C3 H3A . 108.6 ?
H3B C3 H3A . 107.6 ?
N1 C4 C7 . 115.2(8) y
N1 C4 H4B . 108.5 ?
C7 C4 H4B . 108.5 ?
N1 C4 H4A . 108.5 ?
C7 C4 H4A . 108.5 ?
H4B C4 H4A . 107.5 ?
C3 C5 H5C . 109.5 ?
C3 C5 H5B . 109.5 ?
H5C C5 H5B . 109.5 ?
C3 C5 H5A . 109.5 ?
H5C C5 H5A . 109.5 ?
H5B C5 H5A . 109.5 ?
C2 C6 H6C . 109.5 ?
C2 C6 H6B . 109.5 ?
H6C C6 H6B . 109.5 ?
C2 C6 H6A . 109.5 ?
H6C C6 H6A . 109.5 ?
H6B C6 H6A . 109.5 ?
C4 C7 H7C . 109.5 ?
C4 C7 H7B . 109.5 ?
H7C C7 H7B . 109.5 ?
C4 C7 H7A . 109.5 ?
H7C C7 H7A . 109.5 ?
H7B C7 H7A . 109.5 ?
C1 C8 H8C . 109.5 ?
C1 C8 H8B . 109.5 ?
H8C C8 H8B . 109.5 ?
C1 C8 H8A . 109.5 ?
H8C C8 H8A . 109.5 ?
H8B C8 H8A . 109.5 ?

loop_
_geom_bond_atom_site_label_1
_geom_bond_atom_site_label_2
_geom_bond_site_symmetry_2
_geom_bond_distance
_geom_bond_publ_flag
Hg1 Cl4 . 2.314(2) y
Hg1 Cl2 . 2.327(2) y
Hg1 Cl5 . 2.939(3) y
Hg2 Cl3 . 2.414(3) y
Hg2 Cl5 . 2.447(3) y
Hg2 Cl1 . 2.450(2) y
Hg2 Cl1 2_756 2.840(2) y
Cl1 Hg2 2_756 2.840(2) ?
N1 C2 . 1.514(10) y
N1 C4 . 1.521(11) y
N1 C1 . 1.512(11) y
N1 C3 . 1.526(11) y
C1 C8 . 1.505(14) y
C1 H1B . 0.9700 ?
C1 H1A . 0.9700 ?
C2 C6 . 1.526(13) y
C2 H2B . 0.9700 ?
C2 H2A . 0.9700 ?
C3 C5 . 1.504(14) y
C3 H3B . 0.9700 ?
C3 H3A . 0.9700 ?
C4 C7 . 1.508(14) y
C4 H4B . 0.9700 ?
C4 H4A . 0.9700 ?
C5 H5C . 0.9600 ?
C5 H5B . 0.9600 ?
C5 H5A . 0.9600 ?
C6 H6C . 0.9600 ?
C6 H6B . 0.9600 ?
C6 H6A . 0.9600 ?
C7 H7C . 0.9600 ?
C7 H7B . 0.9600 ?
C7 H7A . 0.9600 ?
C8 H8C . 0.9600 ?
C8 H8B . 0.9600 ?
C8 H8A . 0.9600 ?
